data_7204928
loop_
_publ_author_name
'Uruichi, Mikio'
'Yakushi, Kyuya'
'Yamashita, Yoshiro'

_publ_contact_author
;
    ENTER NAME
 ENTER ADDRESS
;
_publ_section_title
;
 Optical properties and metal--insulator transitions in organic metals
 (BEDT-ATD)2X(solvent) (X = PF6, AsF6, BF4; solvent = THF, DHF, DO)
 [BEDT-ATD =
 4,11-bis(4',5'-ethylenedithio-1',3'-dithiol-2'-ylidene)-4,11-dihydroanthra[2,3-c][1,2,5]thiadiazole]
;
_journal_issue 12
_journal_name_full 'Journal of Materials Chemistry'
_journal_page_first 2716
_journal_paper_doi 10.1039/b002904l
_journal_volume 10
_journal_year 2000
_chemical_formula_sum 'C52 H36 F6 N4 O P S18'
_chemical_formula_weight 1454.93
_space_group_IT_number 14
_symmetry_cell_setting monoclinic
_symmetry_Int_Tables_number 14
_symmetry_space_group_name_Hall '-P 2yab'
_symmetry_space_group_name_H-M 'P 1 21/a 1'
_audit_creation_date 'Mon Dec  7 16:41:30 1998'
_audit_creation_method 'from TEXRAY.INF file'
_cell_angle_alpha 90
_cell_angle_beta 103.709(5)
_cell_angle_gamma 90
_cell_formula_units_Z 2
_cell_length_a 27.665(2)
_cell_length_b 7.781(2)
_cell_length_c 13.3065(7)
_cell_measurement_reflns_used 0
_cell_measurement_temperature 100.0
_cell_measurement_theta_max 0.0
_cell_measurement_theta_min 0.0
_cell_volume 2782.8(8)
_computing_cell_refinement 'MSC/AFC Diffractometer Control'
_computing_data_collection 'MSC/AFC Diffractometer Control'
_computing_data_reduction teXsan
_computing_publication_material teXsan
_computing_structure_refinement teXsan
_computing_structure_solution SHELXS86
_diffrn_ambient_temperature 100.0
_diffrn_measurement_device 'Rigaku RAXISII'
_diffrn_orient_matrix_UB_11 0.00000
_diffrn_orient_matrix_UB_12 0.00000
_diffrn_orient_matrix_UB_13 0.00000
_diffrn_orient_matrix_UB_21 0.00000
_diffrn_orient_matrix_UB_22 0.00000
_diffrn_orient_matrix_UB_23 0.00000
_diffrn_orient_matrix_UB_31 0.00000
_diffrn_orient_matrix_UB_32 0.00000
_diffrn_orient_matrix_UB_33 0.00000
_diffrn_radiation_detector 'Imaging Plate'
_diffrn_radiation_monochromator graphite
_diffrn_radiation_source 'Rigaku rotating anode'
_diffrn_radiation_type 'Mo K\a'
_diffrn_radiation_wavelength 0.7107
_diffrn_reflns_av_R_equivalents 0.00
_diffrn_reflns_av_sigmaI/netI 0.085
_diffrn_reflns_limit_h_max 33
_diffrn_reflns_limit_h_min 0
_diffrn_reflns_limit_k_max 9
_diffrn_reflns_limit_k_min 0
_diffrn_reflns_limit_l_max 15
_diffrn_reflns_limit_l_min -16
_diffrn_reflns_number 4667
_diffrn_reflns_reduction_process 'Lp corrections applied'
_diffrn_reflns_theta_max 0.00
_diffrn_reflns_theta_min 0.00
_diffrn_standards_decay_% 0.00
_diffrn_standards_interval_count 0
_diffrn_standards_number 0
_exptl_absorpt_coefficient_mu 0.000
_exptl_absorpt_correction_type none
_exptl_crystal_colour black
_exptl_crystal_density_diffrn 1.736
_exptl_crystal_density_meas ?
_exptl_crystal_description needle
_exptl_crystal_F_000 1482.00
_exptl_crystal_size_max 0.500
_exptl_crystal_size_mid 0.200
_exptl_crystal_size_min 0.050
_refine_diff_density_max 0.63
_refine_diff_density_min -0.96
_refine_ls_extinction_coef 0.023(1)
_refine_ls_extinction_method 'Zachariasen(1967) type 2 Gaussian isotropic'
_refine_ls_goodness_of_fit_obs 2.812
_refine_ls_hydrogen_treatment noref
_refine_ls_matrix_type full
_refine_ls_number_constraints 0
_refine_ls_number_parameters 377
_refine_ls_number_reflns 3738
_refine_ls_number_restraints 0
_refine_ls_R_factor_obs 0.0752
_refine_ls_shift/esd_max 7.8558
_refine_ls_shift/esd_mean 0.2766
_refine_ls_structure_factor_coef F
_refine_ls_weighting_details 'w = 1/[\s^2^(Fo) + 0.00014|Fo|^2^]'
_refine_ls_weighting_scheme calc
_refine_ls_wR_factor_obs 0.0929
_reflns_number_observed 3738
_reflns_number_total 4667
_reflns_observed_criterion >3.0sigma(I)
_cod_data_source_file b002904l.txt
_cod_data_source_block (BEDT-ATD)2PF6(THF),100K
_cod_depositor_comments
;
The following automatic conversions were performed:

'_refine_ls_weighting_scheme' value 'w = 1/[\s^2^(Fo) +
0.00014|Fo|^2^]' was changed to 'calc'. New tag
'_refine_ls_weighting_details' was created. The value of the new tag
was set to 'w = 1/[\s^2^(Fo) + 0.00014|Fo|^2^]'.

Automatic conversion script
Id: cif_fix_values 3143 2015-03-26 13:38:13Z robertas 
;
_cod_original_cell_volume 2782.9299
_cod_original_sg_symbol_H-M 'P 21/a     '
_cod_original_formula_sum 'C52 H36 F6 N4 O P S18 '
_cod_database_code 7204928

loop_
_symmetry_equiv_pos_as_xyz
'   +x,   +y,   +z'
'1/2-x,1/2+y,   -z'
'   -x,   -y,   -z'
'1/2+x,1/2-y,   +z'

loop_
_atom_site_aniso_label
_atom_site_aniso_U_11
_atom_site_aniso_U_22
_atom_site_aniso_U_33
_atom_site_aniso_U_12
_atom_site_aniso_U_13
_atom_site_aniso_U_23
S(1) 0.0199(9) 0.044(1) 0.0240(9) 0.0038(9) 0.0096(8) 0.0041(9)
S(2) 0.0212(9) 0.034(1) 0.0224(9) 0.0030(8) 0.0117(8) 0.0011(8)
S(3) 0.0196(9) 0.031(1) 0.0252(9) 0.0015(8) 0.0123(8) 0.0017(8)
S(4) 0.0251(10) 0.046(1) 0.0245(10) 0.0014(9) 0.0117(9) -0.0051(9)
S(5) 0.0234(10) 0.030(1) 0.032(1) 0.0017(8) 0.0159(9) 0.0003(9)
S(6) 0.0174(9) 0.033(1) 0.0223(9) -0.0008(8) 0.0098(8) 0.0003(8)
S(7) 0.0196(9) 0.031(1) 0.0237(9) -0.0008(8) 0.0109(8) 0.0015(8)
S(8) 0.0191(9) 0.036(1) 0.0284(10) -0.0005(8) 0.0124(8) 0.0041(9)
S(9) 0.0239(10) 0.030(1) 0.0268(10) -0.0006(8) 0.0118(9) 0.0034(8)
P(1) 0.026(1) 0.037(2) 0.035(2) -0.005(1) 0.017(1) 0.001(1)
F(1) 0.023(2) 0.060(3) 0.059(3) -0.010(2) 0.015(2) -0.006(3)
F(2) 0.048(3) 0.088(4) 0.033(3) -0.008(3) 0.021(2) 0.002(3)
F(3) 0.050(3) 0.038(3) 0.090(4) 0.005(2) 0.034(3) 0.013(3)
O(1) 0.081(4) 0.130(6) 0.111(5) -0.001(4) 0.029(4) -0.006(4)
N(1) 0.022(3) 0.035(4) 0.018(3) 0.007(3) 0.009(3) 0.007(3)
N(2) 0.020(3) 0.035(4) 0.032(3) 0.006(3) 0.012(3) 0.003(3)
C(1) 0.017(4) 0.022(4) 0.026(4) 0.003(3) 0.009(3) 0.001(3)
C(2) 0.018(4) 0.025(4) 0.019(3) -0.005(3) 0.008(3) 0.000(3)
C(3) 0.019(4) 0.028(4) 0.025(4) -0.008(3) 0.010(3) -0.004(3)
C(4) 0.029(4) 0.020(4) 0.033(4) -0.002(3) 0.025(4) 0.001(3)
C(5) 0.025(4) 0.027(4) 0.030(4) -0.001(3) 0.018(3) -0.001(3)
C(6) 0.020(4) 0.025(4) 0.020(4) 0.000(3) 0.006(3) 0.006(3)
C(7) 0.024(4) 0.034(5) 0.035(4) -0.003(4) 0.015(4) 0.006(4)
C(8) 0.027(4) 0.047(6) 0.031(4) -0.010(4) 0.008(4) -0.002(4)
C(9) 0.027(4) 0.048(5) 0.023(4) -0.005(4) 0.007(3) 0.000(4)
C(10) 0.026(4) 0.032(5) 0.020(4) 0.002(3) 0.006(3) 0.001(3)
C(11) 0.021(4) 0.027(4) 0.029(4) 0.001(3) 0.015(3) 0.004(3)
C(12) 0.024(4) 0.024(4) 0.024(4) -0.002(3) 0.011(3) 0.002(3)
C(13) 0.022(4) 0.024(4) 0.027(4) 0.000(3) 0.017(3) 0.004(3)
C(14) 0.023(4) 0.021(4) 0.033(4) 0.002(3) 0.015(3) -0.002(3)
C(15) 0.022(4) 0.026(4) 0.029(4) 0.003(3) 0.017(3) 0.002(3)
C(16) 0.026(4) 0.026(4) 0.022(4) -0.001(3) 0.017(3) 0.001(3)
C(17) 0.026(4) 0.026(4) 0.032(4) -0.004(3) 0.019(4) -0.003(3)
C(18) 0.024(4) 0.025(4) 0.030(4) -0.002(3) 0.015(3) 0.001(3)
C(19) 0.028(4) 0.033(5) 0.029(4) 0.005(4) 0.015(3) 0.000(4)
C(20) 0.032(4) 0.029(5) 0.034(4) -0.001(4) 0.019(4) -0.002(4)
C(21) 0.021(4) 0.024(4) 0.021(4) 0.002(3) 0.009(3) 0.000(3)
C(22) 0.024(4) 0.028(4) 0.020(3) 0.002(3) 0.010(3) -0.001(3)
C(23) 0.028(4) 0.041(5) 0.022(4) -0.009(4) 0.008(3) -0.001(4)
C(24) 0.039(5) 0.032(5) 0.034(4) -0.004(4) 0.027(4) 0.000(4)
C(25) 0.116(10) 0.052(7) 0.027(4) 0.020(6) 0.022(5) -0.004(4)
C(26) 0.020(4) 0.044(6) 0.077(6) -0.011(4) 0.019(4) -0.015(5)

loop_
_atom_site_label
_atom_site_fract_x
_atom_site_fract_y
_atom_site_fract_z
_atom_site_U_iso_or_equiv
_atom_site_thermal_displace_type
_atom_site_calc_flag
_atom_site_calc_attached_atom
_atom_site_occupancy
_atom_site_refinement_flags
S1 0.11221(7) 0.3544(3) -0.2307(1) 0.0285(5) Uani d . 1.00 .
S2 0.24243(6) 0.1906(3) -0.3223(1) 0.0247(5) Uani d . 1.00 .
S3 0.33230(7) 0.1034(2) -0.1672(1) 0.0240(5) Uani d . 1.00 .
S4 0.27424(7) 0.0445(3) -0.4996(1) 0.0308(6) Uani d . 1.00 .
S5 0.38480(7) -0.0611(3) -0.3119(1) 0.0270(5) Uani d . 1.00 .
S6 0.09313(6) 0.1490(2) 0.0554(1) 0.0235(5) Uani d . 1.00 .
S7 0.17977(7) 0.0848(2) 0.2241(1) 0.0239(5) Uani d . 1.00 .
S8 0.02012(7) -0.0102(3) 0.1555(1) 0.0266(5) Uani d . 1.00 .
S9 0.12511(7) -0.0831(3) 0.3631(1) 0.0261(5) Uani d . 1.00 .
P1 0.0000 0.5000 0.5000 0.0312(8) Uani d . 0.50 S
F1 0.0566(2) 0.5604(6) 0.5372(4) 0.047(2) Uani d . 1.00 .
F2 0.0052(2) 0.4967(7) 0.3836(3) 0.055(2) Uani d . 1.00 .
F3 0.0175(2) 0.3030(6) 0.5129(4) 0.056(2) Uani d . 1.00 .
O1 0.0468(3) 0.537(1) 0.0990(5) 0.106(3) Uani d . 1.00 .
N1 0.1701(2) 0.3285(8) -0.2381(4) 0.024(2) Uani d . 1.00 .
N2 0.1183(2) 0.3127(8) -0.1080(5) 0.028(2) Uani d . 1.00 .
C1 0.1963(2) 0.2875(9) -0.1427(5) 0.021(2) Uani d . 1.00 .
C2 0.2486(2) 0.2433(9) -0.1159(5) 0.020(2) Uani d . 1.00 .
C3 0.2721(2) 0.1885(9) -0.1916(5) 0.023(2) Uani d . 1.00 .
C4 0.2724(3) 0.2582(10) -0.0048(5) 0.025(2) Uani d . 1.00 .
C5 0.3231(3) 0.2861(9) 0.0308(5) 0.025(2) Uani d . 1.00 .
C6 0.3464(3) 0.3117(9) 0.1355(5) 0.021(2) Uani d . 1.00 .
C7 0.3988(3) 0.340(1) 0.1695(6) 0.030(2) Uani d . 1.00 .
C8 0.4195(3) 0.370(1) 0.2728(6) 0.035(2) Uani d . 1.00 .
C9 0.3894(3) 0.375(1) 0.3440(6) 0.032(2) Uani d . 1.00 .
C10 0.3392(3) 0.3461(10) 0.3159(5) 0.026(2) Uani d . 1.00 .
C11 0.3167(3) 0.3119(9) 0.2088(5) 0.024(2) Uani d . 1.00 .
C12 0.2651(3) 0.2843(9) 0.1745(5) 0.023(2) Uani d . 1.00 .
C13 0.2420(3) 0.2555(9) 0.0716(5) 0.022(2) Uani d . 1.00 .
C14 0.1876(3) 0.2335(9) 0.0390(5) 0.024(2) Uani d . 1.00 .
C15 0.1575(3) 0.1669(9) 0.0999(5) 0.024(2) Uani d . 1.00 .
C16 0.1665(3) 0.2791(9) -0.0679(5) 0.023(2) Uani d . 1.00 .
C17 0.2881(3) 0.0807(10) -0.3655(6) 0.026(2) Uani d . 1.00 .
C18 0.3302(3) 0.0361(10) -0.2949(5) 0.025(2) Uani d . 1.00 .
C19 0.3355(3) 0.0020(10) -0.5171(5) 0.028(2) Uani d . 1.00 .
C20 0.3630(3) -0.1350(10) -0.4437(6) 0.030(2) Uani d . 1.00 .
C21 0.0829(2) 0.0390(9) 0.1646(5) 0.021(2) Uani d . 1.00 .
C22 0.1225(3) 0.0112(9) 0.2414(5) 0.023(2) Uani d . 1.00 .
C23 0.0271(3) -0.159(1) 0.2633(5) 0.030(2) Uani d . 1.00 .
C24 0.0595(3) -0.087(1) 0.3618(6) 0.032(2) Uani d . 1.00 .
C25 0.0355(4) 0.593(1) -0.0018(6) 0.064(3) Uani d . 1.00 .
C26 -0.0038(3) 0.496(1) 0.0892(7) 0.046(3) Uani d . 1.00 .
H1 0.3439 0.2916 -0.0186 0.0221 Uiso calc . 1.00 .
H2 0.4207 0.3368 0.1222 0.0327 Uiso calc . 1.00 .
H3 0.4554 0.3878 0.2987 0.0320 Uiso calc . 1.00 .
H4 0.4045 0.4046 0.4163 0.0336 Uiso calc . 1.00 .
H5 0.3207 0.3457 0.3696 0.0238 Uiso calc . 1.00 .
H6 0.2448 0.2850 0.2250 0.0194 Uiso calc . 1.00 .
H7 0.3340 -0.0259 -0.5879 0.0244 Uiso calc . 1.00 .
H8 0.3556 0.1079 -0.5027 0.0244 Uiso calc . 1.00 .
H9 0.3897 -0.1788 -0.4719 0.0307 Uiso calc . 1.00 .
H10 0.3393 -0.2297 -0.4484 0.0307 Uiso calc . 1.00 .
H11 -0.0058 -0.1892 0.2732 0.0298 Uiso calc . 1.00 .
H12 0.0414 -0.2658 0.2465 0.0298 Uiso calc . 1.00 .
H13 0.0540 -0.1525 0.4193 0.0343 Uiso calc . 1.00 .
H14 0.0478 0.0283 0.3688 0.0343 Uiso calc . 1.00 .
H15 0.0671 0.6126 -0.0156 0.0677 Uiso calc . 1.00 .
H16 0.0201 0.7038 0.0029 0.0677 Uiso calc . 1.00 .
H17 -0.0047 0.4303 0.1514 0.0506 Uiso calc . 1.00 .
H18 -0.0196 0.6051 0.0969 0.0506 Uiso calc . 1.00 .

loop_
_atom_type_symbol
_atom_type_oxidation_number
_atom_type_number_in_cell
_atom_type_scat_dispersion_real
_atom_type_scat_dispersion_imag
_atom_type_scat_source
C 0 104 0.003 0.002
;International Tables for Crystallography
(1992, Vol. C, Tables 4.2.6.8 and 6.1.1.1)
;
H 0 72 0.000 0.000
;International Tables for Crystallography
(1992, Vol. C, Table 6.1.1.2)
;
O 0 2 0.011 0.006
;International Tables for Crystallography
(1992, Vol. C, Tables 4.2.6.8 and 6.1.1.1)
;
N 0 8 0.006 0.003
;International Tables for Crystallography
(1992, Vol. C, Tables 4.2.6.8 and 6.1.1.1)
;
S 0 36 0.125 0.123
;International Tables for Crystallography
(1992, Vol. C, Tables 4.2.6.8 and 6.1.1.1)
;
P 0 2 0.102 0.094
;International Tables for Crystallography
(1992, Vol. C, Tables 4.2.6.8 and 6.1.1.1)
;
F 0 12 0.017 0.010
;International Tables for Crystallography
(1992, Vol. C, Tables 4.2.6.8 and 6.1.1.1)
;

loop_
_geom_angle_atom_site_label_1
_geom_angle_atom_site_label_2
_geom_angle_atom_site_label_3
_geom_angle
_geom_angle_site_symmetry_1
_geom_angle_site_symmetry_2
_geom_angle_site_symmetry_3
_geom_angle_publ_flag
N(1) S(1) N(2) 99.5(3) 1_555 1_555 1_555 yes
C(3) S(2) C(17) 96.8(3) 1_555 1_555 1_555 yes
C(3) S(3) C(18) 97.0(3) 1_555 1_555 1_555 yes
C(17) S(4) C(19) 100.1(3) 1_555 1_555 1_555 yes
C(18) S(5) C(20) 99.4(3) 1_555 1_555 1_555 yes
C(15) S(6) C(21) 96.2(3) 1_555 1_555 1_555 yes
C(15) S(7) C(22) 96.7(3) 1_555 1_555 1_555 yes
C(21) S(8) C(23) 99.5(3) 1_555 1_555 1_555 yes
C(22) S(9) C(24) 100.2(3) 1_555 1_555 1_555 yes
F(1) P(1) F(1) 180.0 1_555 1_555 3_566 yes
F(1) P(1) F(2) 89.9(2) 1_555 1_555 1_555 yes
F(1) P(1) F(2) 90.1(2) 1_555 1_555 3_566 yes
F(1) P(1) F(3) 90.0(3) 1_555 1_555 1_555 yes
F(1) P(1) F(3) 90.0(3) 1_555 1_555 3_566 yes
F(1) P(1) F(2) 90.1(2) 3_566 1_555 1_555 yes
F(1) P(1) F(2) 89.9(2) 3_566 1_555 3_566 yes
F(1) P(1) F(3) 90.0(3) 3_566 1_555 1_555 yes
F(1) P(1) F(3) 90.0(3) 3_566 1_555 3_566 yes
F(2) P(1) F(2) 180.0 1_555 1_555 3_566 yes
F(2) P(1) F(3) 89.7(3) 1_555 1_555 1_555 yes
F(2) P(1) F(3) 90.3(3) 1_555 1_555 3_566 yes
F(2) P(1) F(3) 90.3(3) 3_566 1_555 1_555 yes
F(2) P(1) F(3) 89.7(3) 3_566 1_555 3_566 yes
F(3) P(1) F(3) 180.0 1_555 1_555 3_566 yes
C(25) O(1) C(26) 89.4(7) 1_555 1_555 1_555 yes
S(1) N(1) C(1) 106.7(4) 1_555 1_555 1_555 yes
S(1) N(2) C(16) 107.1(4) 1_555 1_555 1_555 yes
N(1) C(1) C(2) 125.0(6) 1_555 1_555 1_555 yes
N(1) C(1) C(16) 113.4(6) 1_555 1_555 1_555 yes
C(2) C(1) C(16) 121.5(6) 1_555 1_555 1_555 yes
C(1) C(2) C(3) 120.4(6) 1_555 1_555 1_555 yes
C(1) C(2) C(4) 114.3(6) 1_555 1_555 1_555 yes
C(3) C(2) C(4) 125.2(6) 1_555 1_555 1_555 yes
S(2) C(3) S(3) 113.1(4) 1_555 1_555 1_555 yes
S(2) C(3) C(2) 122.1(5) 1_555 1_555 1_555 yes
S(3) C(3) C(2) 124.8(5) 1_555 1_555 1_555 yes
C(2) C(4) C(5) 122.1(6) 1_555 1_555 1_555 yes
C(2) C(4) C(13) 120.0(6) 1_555 1_555 1_555 yes
C(5) C(4) C(13) 117.8(6) 1_555 1_555 1_555 yes
C(4) C(5) C(6) 123.4(6) 1_555 1_555 1_555 yes
C(4) C(5) H(1) 119.3(7) 1_555 1_555 1_555 no
C(6) C(5) H(1) 117.3(7) 1_555 1_555 1_555 no
C(5) C(6) C(7) 121.9(6) 1_555 1_555 1_555 yes
C(5) C(6) C(11) 118.7(6) 1_555 1_555 1_555 yes
C(7) C(6) C(11) 119.5(6) 1_555 1_555 1_555 yes
C(6) C(7) C(8) 119.4(6) 1_555 1_555 1_555 yes
C(6) C(7) H(2) 122.2(7) 1_555 1_555 1_555 no
C(8) C(7) H(2) 118.4(7) 1_555 1_555 1_555 no
C(7) C(8) C(9) 120.5(7) 1_555 1_555 1_555 yes
C(7) C(8) H(3) 121.3(7) 1_555 1_555 1_555 no
C(9) C(8) H(3) 118.2(7) 1_555 1_555 1_555 no
C(8) C(9) C(10) 122.4(7) 1_555 1_555 1_555 yes
C(8) C(9) H(4) 119.1(7) 1_555 1_555 1_555 no
C(10) C(9) H(4) 118.4(7) 1_555 1_555 1_555 no
C(9) C(10) C(11) 118.2(6) 1_555 1_555 1_555 yes
C(9) C(10) H(5) 118.4(6) 1_555 1_555 1_555 no
C(11) C(10) H(5) 123.4(7) 1_555 1_555 1_555 no
C(6) C(11) C(10) 119.9(6) 1_555 1_555 1_555 yes
C(6) C(11) C(12) 119.1(6) 1_555 1_555 1_555 yes
C(10) C(11) C(12) 121.0(6) 1_555 1_555 1_555 yes
C(11) C(12) C(13) 122.6(6) 1_555 1_555 1_555 yes
C(11) C(12) H(6) 118.9(6) 1_555 1_555 1_555 no
C(13) C(12) H(6) 118.5(6) 1_555 1_555 1_555 no
C(4) C(13) C(12) 118.5(6) 1_555 1_555 1_555 yes
C(4) C(13) C(14) 120.8(6) 1_555 1_555 1_555 yes
C(12) C(13) C(14) 120.6(6) 1_555 1_555 1_555 yes
C(13) C(14) C(15) 125.6(6) 1_555 1_555 1_555 yes
C(13) C(14) C(16) 114.0(6) 1_555 1_555 1_555 yes
C(15) C(14) C(16) 120.4(6) 1_555 1_555 1_555 yes
S(6) C(15) S(7) 113.3(4) 1_555 1_555 1_555 yes
S(6) C(15) C(14) 122.4(5) 1_555 1_555 1_555 yes
S(7) C(15) C(14) 124.2(5) 1_555 1_555 1_555 yes
N(2) C(16) C(1) 113.2(6) 1_555 1_555 1_555 yes
N(2) C(16) C(14) 124.8(6) 1_555 1_555 1_555 yes
C(1) C(16) C(14) 121.9(6) 1_555 1_555 1_555 yes
S(2) C(17) S(4) 114.5(4) 1_555 1_555 1_555 yes
S(2) C(17) C(18) 118.0(5) 1_555 1_555 1_555 yes
S(4) C(17) C(18) 127.4(6) 1_555 1_555 1_555 yes
S(3) C(18) S(5) 114.8(4) 1_555 1_555 1_555 yes
S(3) C(18) C(17) 114.7(5) 1_555 1_555 1_555 yes
S(5) C(18) C(17) 130.3(6) 1_555 1_555 1_555 yes
S(4) C(19) C(20) 112.9(5) 1_555 1_555 1_555 yes
S(4) C(19) H(7) 110.3(5) 1_555 1_555 1_555 no
S(4) C(19) H(8) 109.0(5) 1_555 1_555 1_555 no
C(20) C(19) H(7) 111.8(7) 1_555 1_555 1_555 no
C(20) C(19) H(8) 106.7(6) 1_555 1_555 1_555 no
H(7) C(19) H(8) 105.8(7) 1_555 1_555 1_555 no
S(5) C(20) C(19) 113.7(5) 1_555 1_555 1_555 yes
S(5) C(20) H(9) 112.3(6) 1_555 1_555 1_555 no
S(5) C(20) H(10) 111.4(5) 1_555 1_555 1_555 no
C(19) C(20) H(9) 108.0(6) 1_555 1_555 1_555 no
C(19) C(20) H(10) 105.2(6) 1_555 1_555 1_555 no
H(9) C(20) H(10) 105.7(7) 1_555 1_555 1_555 no
S(6) C(21) S(8) 113.4(4) 1_555 1_555 1_555 yes
S(6) C(21) C(22) 116.7(5) 1_555 1_555 1_555 yes
S(8) C(21) C(22) 129.8(5) 1_555 1_555 1_555 yes
S(7) C(22) S(9) 114.6(4) 1_555 1_555 1_555 yes
S(7) C(22) C(21) 116.9(5) 1_555 1_555 1_555 yes
S(9) C(22) C(21) 128.4(6) 1_555 1_555 1_555 yes
S(8) C(23) C(24) 112.6(5) 1_555 1_555 1_555 yes
S(8) C(23) H(11) 109.4(6) 1_555 1_555 1_555 no
S(8) C(23) H(12) 109.7(5) 1_555 1_555 1_555 no
C(24) C(23) H(11) 110.6(6) 1_555 1_555 1_555 no
C(24) C(23) H(12) 109.0(7) 1_555 1_555 1_555 no
H(11) C(23) H(12) 105.3(7) 1_555 1_555 1_555 no
S(9) C(24) C(23) 113.7(5) 1_555 1_555 1_555 yes
S(9) C(24) H(13) 110.5(6) 1_555 1_555 1_555 no
S(9) C(24) H(14) 109.9(6) 1_555 1_555 1_555 no
C(23) C(24) H(13) 108.9(7) 1_555 1_555 1_555 no
C(23) C(24) H(14) 106.3(7) 1_555 1_555 1_555 no
H(13) C(24) H(14) 107.2(7) 1_555 1_555 1_555 no
O(1) C(25) C(26) 125.5(9) 1_555 1_555 3_565 yes
O(1) C(25) H(15) 103.5(9) 1_555 1_555 1_555 no
O(1) C(25) H(16) 102.8(7) 1_555 1_555 1_555 no
C(26) C(25) H(15) 109.2(8) 3_565 1_555 1_555 no
C(26) C(25) H(16) 106.7(9) 3_565 1_555 1_555 no
H(15) C(25) H(16) 108(1) 1_555 1_555 1_555 no
O(1) C(26) C(25) 125.2(9) 1_555 1_555 3_565 yes
O(1) C(26) H(17) 105.2(8) 1_555 1_555 1_555 no
O(1) C(26) H(18) 105.0(7) 1_555 1_555 1_555 no
C(25) C(26) H(17) 107.0(8) 3_565 1_555 1_555 no
C(25) C(26) H(18) 107.5(8) 3_565 1_555 1_555 no
H(17) C(26) H(18) 105.5(8) 1_555 1_555 1_555 no

loop_
_geom_bond_atom_site_label_1
_geom_bond_atom_site_label_2
_geom_bond_distance
_geom_bond_site_symmetry_1
_geom_bond_site_symmetry_2
_geom_bond_publ_flag
S(1) N(1) 1.640(6) 1_555 1_555 yes
S(1) N(2) 1.633(6) 1_555 1_555 yes
S(2) C(3) 1.738(7) 1_555 1_555 yes
S(2) C(17) 1.734(7) 1_555 1_555 yes
S(3) C(3) 1.750(7) 1_555 1_555 yes
S(3) C(18) 1.766(7) 1_555 1_555 yes
S(4) C(17) 1.756(7) 1_555 1_555 yes
S(4) C(19) 1.796(7) 1_555 1_555 yes
S(5) C(18) 1.751(7) 1_555 1_555 yes
S(5) C(20) 1.808(7) 1_555 1_555 yes
S(6) C(15) 1.744(7) 1_555 1_555 yes
S(6) C(21) 1.766(7) 1_555 1_555 yes
S(7) C(15) 1.743(7) 1_555 1_555 yes
S(7) C(22) 1.750(7) 1_555 1_555 yes
S(8) C(21) 1.756(7) 1_555 1_555 yes
S(8) C(23) 1.815(7) 1_555 1_555 yes
S(9) C(22) 1.764(7) 1_555 1_555 yes
S(9) C(24) 1.810(8) 1_555 1_555 yes
P(1) F(1) 1.598(4) 1_555 1_555 yes
P(1) F(1) 1.598(4) 1_555 3_566 yes
P(1) F(2) 1.589(4) 1_555 1_555 yes
P(1) F(2) 1.589(4) 1_555 3_566 yes
P(1) F(3) 1.604(5) 1_555 1_555 yes
P(1) F(3) 1.604(5) 1_555 3_566 yes
O(1) C(25) 1.375(10) 1_555 1_555 yes
O(1) C(26) 1.410(9) 1_555 1_555 yes
N(1) C(1) 1.342(8) 1_555 1_555 yes
N(2) C(16) 1.340(8) 1_555 1_555 yes
C(1) C(2) 1.449(9) 1_555 1_555 yes
C(1) C(16) 1.435(9) 1_555 1_555 yes
C(2) C(3) 1.389(9) 1_555 1_555 yes
C(2) C(4) 1.473(9) 1_555 1_555 yes
C(4) C(5) 1.387(9) 1_555 1_555 yes
C(4) C(13) 1.467(9) 1_555 1_555 yes
C(5) C(6) 1.404(9) 1_555 1_555 yes
C(6) C(7) 1.430(9) 1_555 1_555 yes
C(6) C(11) 1.415(9) 1_555 1_555 yes
C(7) C(8) 1.378(10) 1_555 1_555 yes
C(8) C(9) 1.402(10) 1_555 1_555 yes
C(9) C(10) 1.370(10) 1_555 1_555 yes
C(10) C(11) 1.438(9) 1_555 1_555 yes
C(11) C(12) 1.410(9) 1_555 1_555 yes
C(12) C(13) 1.386(9) 1_555 1_555 yes
C(13) C(14) 1.473(9) 1_555 1_555 yes
C(14) C(15) 1.393(9) 1_555 1_555 yes
C(14) C(16) 1.447(9) 1_555 1_555 yes
C(17) C(18) 1.356(10) 1_555 1_555 yes
C(19) C(20) 1.52(1) 1_555 1_555 yes
C(21) C(22) 1.326(9) 1_555 1_555 yes
C(23) C(24) 1.51(1) 1_555 1_555 yes
C(25) C(26) 1.46(1) 1_555 3_565 yes

loop_
_geom_contact_atom_site_label_1
_geom_contact_atom_site_label_2
_geom_contact_distance
_geom_contact_site_symmetry_1
_geom_contact_site_symmetry_2
_geom_contact_publ_flag
S(5) O(1) 3.106(7) 1_555 2_545 ?
F(1) C(19) 3.092(8) 1_555 2_555 ?
F(1) C(9) 3.101(9) 1_555 2_556 ?
F(1) C(20) 3.181(8) 1_555 2_555 ?
